data_1544039
loop_
_publ_author_name
'Paek, S.'
'Zimmermann, I.'
'Gao, P.'
'Gratia, P.'
'Rakstys, K.'
'Grancini, G.'
'Nazeeruddin, Mohammad Khaja'
'Rub, Malik Abdul'
'Kosa, Samia A.'
'Alamry, Khalid A.'
'Asiri, Abdullah M.'

_publ_section_title
;
 Donor--\p--donor type hole transporting materials: marked \p-bridge
 effects on optoelectronic properties, solid-state structure, and
 perovskite solar cell efficiency
;
_journal_issue 9
_journal_name_full 'Chem. Sci.'
_journal_page_first 6068
_journal_paper_doi 10.1039/C6SC01478J
_journal_volume 7
_journal_year 2016
_chemical_formula_moiety 'C48 H40 N2 O4 S2, C2 O2'
_chemical_formula_sum 'C48 H40 N2 O4 S2'
_chemical_formula_weight 772.94
_chemical_name_systematic
;
 ?
;
_space_group_crystal_system orthorhombic
_space_group_IT_number 61
_space_group_name_Hall '-P 2ac 2ab'
_space_group_name_H-M_alt 'P b c a'
_symmetry_space_group_name_Hall '-P 2ac 2ab'
_symmetry_space_group_name_H-M 'P b c a'
_atom_sites_solution_hydrogens geom
_audit_creation_date 2016-01-11
_audit_creation_method
;
Olex2 1.2
(compiled 2015.09.30 svn.r3233 for OlexSys, GUI svn.r5103)
;
_audit_update_record
;
2016-01-11 deposited with the CCDC.
2016-05-24 downloaded from the CCDC.
;
_cell_angle_alpha 90
_cell_angle_beta 90
_cell_angle_gamma 90
_cell_formula_units_Z 4
_cell_length_a 19.904(2)
_cell_length_b 8.9529(11)
_cell_length_c 24.941(2)
_cell_measurement_temperature 293(2)
_cell_volume 4444.4(8)
_computing_molecular_graphics 'Olex2 (Dolomanov et al., 2009)'
_computing_publication_material 'Olex2 (Dolomanov et al., 2009)'
_computing_structure_refinement 'ShelXL (Sheldrick, 2015)'
_diffrn_ambient_temperature 293(2)
_diffrn_measured_fraction_theta_full 0.974
_diffrn_measured_fraction_theta_max 0.998
_diffrn_measurement_device_type 'Bruker P4'
_diffrn_measurement_method '\w scans'
_diffrn_radiation_monochromator graphite
_diffrn_radiation_type MoK\a
_diffrn_radiation_wavelength 0.71073
_diffrn_reflns_av_R_equivalents 0.0992
_diffrn_reflns_av_unetI/netI 0.0628
_diffrn_reflns_Laue_measured_fraction_full 0.974
_diffrn_reflns_Laue_measured_fraction_max 0.998
_diffrn_reflns_limit_h_max 23
_diffrn_reflns_limit_h_min -23
_diffrn_reflns_limit_k_max 10
_diffrn_reflns_limit_k_min -10
_diffrn_reflns_limit_l_max 29
_diffrn_reflns_limit_l_min -29
_diffrn_reflns_number 44352
_diffrn_reflns_point_group_measured_fraction_full 0.974
_diffrn_reflns_point_group_measured_fraction_max 0.998
_diffrn_reflns_theta_full 25.242
_diffrn_reflns_theta_max 24.999
_diffrn_reflns_theta_min 1.633
_exptl_absorpt_coefficient_mu 0.163
_exptl_absorpt_correction_type none
_exptl_crystal_density_diffrn 1.155
_exptl_crystal_F_000 1624
_refine_diff_density_max 0.613
_refine_diff_density_min -0.215
_refine_diff_density_rms 0.084
_refine_ls_extinction_coef 0.0051(11)
_refine_ls_extinction_expression Fc^*^=kFc[1+0.001xFc^2^\l^3^/sin(2\q)]^-1/4^
_refine_ls_extinction_method SHELXL
_refine_ls_goodness_of_fit_ref 1.153
_refine_ls_hydrogen_treatment constr
_refine_ls_matrix_type full
_refine_ls_number_parameters 274
_refine_ls_number_reflns 3910
_refine_ls_number_restraints 0
_refine_ls_restrained_S_all 1.153
_refine_ls_R_factor_all 0.1621
_refine_ls_R_factor_gt 0.0763
_refine_ls_shift/su_max 0.000
_refine_ls_shift/su_mean 0.000
_refine_ls_structure_factor_coef Fsqd
_refine_ls_weighting_details
;
 w=1/[\s^2^(Fo^2^)+(0.0906P)^2^+4.2591P]
 where P=(Fo^2^+2Fc^2^)/3
;
_refine_ls_weighting_scheme calc
_refine_ls_wR_factor_gt 0.1734
_refine_ls_wR_factor_ref 0.2315
_reflns_Friedel_coverage 0.000
_reflns_number_gt 2110
_reflns_number_total 3910
_reflns_threshold_expression 'I > 2\s(I)'
_cod_data_source_file c6sc01478j2.cif
_cod_data_source_block ometpa-bith
_cod_original_cell_volume 4444.6(8)
_cod_database_code 1544039
_shelxl_version_number 2013-2
_shelx_space_group_comment
;
The symmetry employed for this shelxl refinement is uniquely defined
by the following loop, which should always be used as a source of
symmetry information in preference to the above space-group names.
They are only intended as comments.
;
_olex2_refinement_description
;
1. Fixed Uiso
 At 1.2 times of:
  All C(H) groups
 At 1.5 times of:
  All C(H,H,H) groups
2.a Aromatic/amide H refined with riding coordinates:
 C3(H3), C4(H4), C6(H6), C7(H7), C9(H9), C10(H10), C12(H12), C13(H13),
 C17(H17), C18(H18), C20(H20), C21(H21), C23(H23), C24(H24)
2.b Idealised Me refined as rotating group:
 C1(H1A,H1B,H1C), C25(H25A,H25B,H25C)
;
_olex2_submission_special_instructions 'No special instructions were received'

loop_
_space_group_symop_operation_xyz
'x, y, z'
'-x+1/2, -y, z+1/2'
'-x, y+1/2, -z+1/2'
'x+1/2, -y+1/2, -z'
'-x, -y, -z'
'x-1/2, y, -z-1/2'
'x, -y-1/2, z-1/2'
'-x-1/2, y-1/2, z'

loop_
_atom_site_label
_atom_site_type_symbol
_atom_site_fract_x
_atom_site_fract_y
_atom_site_fract_z
_atom_site_U_iso_or_equiv
_atom_site_adp_type
_atom_site_occupancy
_atom_site_site_symmetry_order
_atom_site_calc_flag
_atom_site_refinement_flags_posn
C1 C 0.6055(3) 0.6896(8) 0.1299(3) 0.088(2) Uani 1 1 d .
H1A H 0.6533 0.6912 0.1249 0.133 Uiso 1 1 calc GR
H1B H 0.5836 0.7111 0.0965 0.133 Uiso 1 1 calc GR
H1C H 0.5920 0.5927 0.1423 0.133 Uiso 1 1 calc GR
C2 C 0.5206(2) 0.8096(6) 0.1826(2) 0.0587(14) Uani 1 1 d .
C3 C 0.4707(2) 0.7213(6) 0.1617(2) 0.0615(14) Uani 1 1 d .
H3 H 0.4809 0.6504 0.1357 0.074 Uiso 1 1 calc R
C4 C 0.4049(2) 0.7377(6) 0.1796(2) 0.0605(14) Uani 1 1 d .
H4 H 0.3716 0.6760 0.1657 0.073 Uiso 1 1 calc R
C5 C 0.3880(2) 0.8434(6) 0.21739(19) 0.0488(12) Uani 1 1 d .
C6 C 0.4387(2) 0.9350(6) 0.2371(2) 0.0623(15) Uani 1 1 d .
H6 H 0.4284 1.0094 0.2618 0.075 Uiso 1 1 calc R
C7 C 0.5039(3) 0.9165(7) 0.2204(2) 0.0684(16) Uani 1 1 d .
H7 H 0.5375 0.9767 0.2347 0.082 Uiso 1 1 calc R
C9 C 0.2710(2) 0.9286(6) 0.1536(2) 0.0551(13) Uani 1 1 d .
H9 H 0.3118 0.9704 0.1434 0.066 Uiso 1 1 calc R
C10 C 0.2163(2) 0.9362(6) 0.11919(19) 0.0546(13) Uani 1 1 d .
H10 H 0.2213 0.9833 0.0862 0.066 Uiso 1 1 calc R
C11 C 0.1541(2) 0.8749(5) 0.13281(18) 0.0446(11) Uani 1 1 d .
C12 C 0.1495(2) 0.8057(5) 0.1821(2) 0.0529(13) Uani 1 1 d .
H12 H 0.1086 0.7638 0.1922 0.063 Uiso 1 1 calc R
C13 C 0.2034(2) 0.7961(6) 0.2174(2) 0.0552(13) Uani 1 1 d .
H13 H 0.1982 0.7480 0.2502 0.066 Uiso 1 1 calc R
C14 C 0.2653(2) 0.8589(5) 0.20351(18) 0.0477(12) Uani 1 1 d .
C15 C 0.0949(2) 0.8895(5) 0.09737(18) 0.0463(12) Uani 1 1 d .
C16 C 0.0147(2) 0.9675(5) 0.02406(19) 0.0486(12) Uani 1 1 d .
C17 C -0.0137(2) 0.8813(6) 0.0625(2) 0.0635(15) Uani 1 1 d .
H17 H -0.0585 0.8522 0.0616 0.076 Uiso 1 1 calc R
C18 C 0.0305(2) 0.8390(6) 0.1044(2) 0.0623(15) Uani 1 1 d .
H18 H 0.0171 0.7825 0.1338 0.075 Uiso 1 1 calc R
C19 C 0.3137(2) 0.8286(5) 0.29466(19) 0.0474(12) Uani 1 1 d .
C20 C 0.3526(2) 0.7196(5) 0.3199(2) 0.0552(13) Uani 1 1 d .
H20 H 0.3827 0.6633 0.2997 0.066 Uiso 1 1 calc R
C21 C 0.3470(3) 0.6942(6) 0.3744(2) 0.0610(14) Uani 1 1 d .
H21 H 0.3739 0.6224 0.3906 0.073 Uiso 1 1 calc R
C22 C 0.3017(3) 0.7744(6) 0.4050(2) 0.0588(14) Uani 1 1 d .
C23 C 0.2632(3) 0.8829(6) 0.3805(2) 0.0617(14) Uani 1 1 d .
H23 H 0.2329 0.9387 0.4007 0.074 Uiso 1 1 calc R
C24 C 0.2698(2) 0.9091(6) 0.3255(2) 0.0563(13) Uani 1 1 d .
H24 H 0.2437 0.9828 0.3095 0.068 Uiso 1 1 calc R
C25 C 0.2476(4) 0.8068(9) 0.4899(2) 0.100(2) Uani 1 1 d .
H25A H 0.2521 0.7764 0.5266 0.150 Uiso 1 1 calc GR
H25B H 0.2043 0.7772 0.4767 0.150 Uiso 1 1 calc GR
H25C H 0.2519 0.9134 0.4874 0.150 Uiso 1 1 calc GR
N1 N 0.32118(18) 0.8539(5) 0.23831(16) 0.0561(11) Uani 1 1 d .
O1 O 0.2985(2) 0.7380(5) 0.45880(15) 0.0878(13) Uani 1 1 d .
O2 O 0.58712(17) 0.7994(5) 0.16857(17) 0.0841(13) Uani 1 1 d .
S1 S 0.09941(5) 0.99388(15) 0.03845(5) 0.0539(4) Uani 1 1 d .
C0AA C 0.5120(11) 0.4472(12) 0.4572(4) 0.179(5) Uani 1 1 d .
O3 O 0.4432(7) 0.4756(11) 0.4881(9) 0.310(8) Uani 1 1 d .

loop_
_atom_site_aniso_label
_atom_site_aniso_U_11
_atom_site_aniso_U_22
_atom_site_aniso_U_33
_atom_site_aniso_U_23
_atom_site_aniso_U_13
_atom_site_aniso_U_12
C1 0.047(3) 0.128(6) 0.090(5) 0.013(4) 0.015(3) 0.012(3)
C2 0.035(3) 0.084(4) 0.057(3) 0.005(3) -0.004(2) -0.008(3)
C3 0.041(3) 0.072(4) 0.072(4) -0.014(3) -0.002(3) 0.001(3)
C4 0.036(3) 0.073(4) 0.073(4) -0.011(3) -0.008(2) -0.006(2)
C5 0.037(3) 0.064(3) 0.046(3) 0.000(2) -0.004(2) 0.001(2)
C6 0.053(3) 0.078(4) 0.057(4) -0.017(3) 0.003(3) -0.010(3)
C7 0.052(3) 0.083(4) 0.071(4) -0.003(3) -0.005(3) -0.025(3)
C9 0.038(3) 0.075(4) 0.052(3) 0.001(3) -0.001(2) -0.007(2)
C10 0.044(3) 0.080(4) 0.040(3) 0.007(3) -0.001(2) 0.000(2)
C11 0.037(2) 0.054(3) 0.042(3) 0.001(2) 0.000(2) 0.003(2)
C12 0.036(3) 0.066(3) 0.057(3) 0.009(3) 0.000(2) -0.004(2)
C13 0.049(3) 0.070(3) 0.046(3) 0.012(2) -0.003(2) 0.004(2)
C14 0.038(3) 0.063(3) 0.043(3) -0.002(2) -0.006(2) 0.008(2)
C15 0.042(3) 0.055(3) 0.042(3) -0.006(2) 0.001(2) 0.002(2)
C16 0.034(2) 0.060(3) 0.051(3) -0.003(3) -0.003(2) 0.001(2)
C17 0.037(3) 0.092(4) 0.061(3) 0.013(3) -0.011(3) -0.011(3)
C18 0.050(3) 0.076(4) 0.061(3) 0.019(3) -0.009(3) -0.011(3)
C19 0.036(2) 0.057(3) 0.050(3) -0.001(2) -0.008(2) -0.001(2)
C20 0.047(3) 0.059(3) 0.060(4) 0.000(3) -0.006(2) 0.003(2)
C21 0.054(3) 0.062(3) 0.067(4) 0.012(3) -0.017(3) 0.001(3)
C22 0.058(3) 0.069(4) 0.049(3) 0.008(3) -0.012(3) -0.015(3)
C23 0.065(3) 0.065(3) 0.055(3) -0.007(3) 0.006(3) -0.001(3)
C24 0.055(3) 0.065(3) 0.049(3) 0.004(3) 0.000(2) 0.012(3)
C25 0.123(6) 0.128(6) 0.050(4) 0.000(4) 0.013(4) -0.031(5)
N1 0.041(2) 0.085(3) 0.043(3) -0.006(2) -0.0025(19) 0.005(2)
O1 0.109(3) 0.109(3) 0.045(2) 0.017(2) -0.005(2) -0.006(3)
O2 0.039(2) 0.126(4) 0.088(3) -0.010(3) 0.006(2) -0.014(2)
S1 0.0329(6) 0.0766(9) 0.0520(8) 0.0081(7) -0.0052(5) -0.0010(6)
C0AA 0.306(18) 0.111(8) 0.122(8) -0.034(6) -0.025(10) -0.010(11)
O3 0.250(13) 0.140(7) 0.54(2) 0.017(11) -0.158(15) 0.005(8)

loop_
_atom_type_symbol
_atom_type_description
_atom_type_scat_dispersion_real
_atom_type_scat_dispersion_imag
_atom_type_scat_source
C C 0.0033 0.0016 'International Tables Vol C Tables 4.2.6.8 and 6.1.1.4'
H H 0.0000 0.0000 'International Tables Vol C Tables 4.2.6.8 and 6.1.1.4'
N N 0.0061 0.0033 'International Tables Vol C Tables 4.2.6.8 and 6.1.1.4'
O O 0.0106 0.0060 'International Tables Vol C Tables 4.2.6.8 and 6.1.1.4'
S S 0.1246 0.1234 'International Tables Vol C Tables 4.2.6.8 and 6.1.1.4'

loop_
_geom_angle_atom_site_label_1
_geom_angle_atom_site_label_2
_geom_angle_atom_site_label_3
_geom_angle
_geom_angle_site_symmetry_1
_geom_angle_site_symmetry_3
H1A C1 H1B 109.5 . .
H1A C1 H1C 109.5 . .
H1B C1 H1C 109.5 . .
O2 C1 H1A 109.5 . .
O2 C1 H1B 109.5 . .
O2 C1 H1C 109.5 . .
C3 C2 C7 118.9(5) . .
C3 C2 O2 124.3(5) . .
O2 C2 C7 116.8(5) . .
C2 C3 H3 120.0 . .
C2 C3 C4 119.9(5) . .
C4 C3 H3 120.0 . .
C3 C4 H4 119.3 . .
C5 C4 C3 121.4(5) . .
C5 C4 H4 119.3 . .
C4 C5 C6 118.1(4) . .
C4 C5 N1 121.4(4) . .
C6 C5 N1 120.4(4) . .
C5 C6 H6 119.8 . .
C7 C6 C5 120.5(5) . .
C7 C6 H6 119.8 . .
C2 C7 H7 119.4 . .
C6 C7 C2 121.1(5) . .
C6 C7 H7 119.4 . .
C10 C9 H9 119.7 . .
C10 C9 C14 120.7(4) . .
C14 C9 H9 119.7 . .
C9 C10 H10 119.1 . .
C9 C10 C11 121.7(4) . .
C11 C10 H10 119.1 . .
C10 C11 C15 121.7(4) . .
C12 C11 C10 116.9(4) . .
C12 C11 C15 121.3(4) . .
C11 C12 H12 118.6 . .
C11 C12 C13 122.7(4) . .
C13 C12 H12 118.6 . .
C12 C13 H13 120.0 . .
C12 C13 C14 119.9(4) . .
C14 C13 H13 120.0 . .
C9 C14 C13 118.1(4) . .
C9 C14 N1 119.9(4) . .
C13 C14 N1 122.0(4) . .
C11 C15 S1 120.7(3) . .
C18 C15 C11 129.7(4) . .
C18 C15 S1 109.4(3) . .
C16 C16 S1 120.3(5) 5_575 .
C17 C16 C16 130.1(5) . 5_575
C17 C16 S1 109.5(3) . .
C16 C17 H17 122.7 . .
C16 C17 C18 114.6(4) . .
C18 C17 H17 122.7 . .
C15 C18 C17 113.4(5) . .
C15 C18 H18 123.3 . .
C17 C18 H18 123.3 . .
C20 C19 N1 119.7(4) . .
C24 C19 C20 118.0(5) . .
C24 C19 N1 122.3(4) . .
C19 C20 H20 119.6 . .
C21 C20 C19 120.9(5) . .
C21 C20 H20 119.6 . .
C20 C21 H21 119.7 . .
C22 C21 C20 120.7(5) . .
C22 C21 H21 119.7 . .
C21 C22 O1 116.4(5) . .
C23 C22 C21 118.9(5) . .
C23 C22 O1 124.7(5) . .
C22 C23 H23 120.0 . .
C22 C23 C24 120.0(5) . .
C24 C23 H23 120.0 . .
C19 C24 C23 121.5(5) . .
C19 C24 H24 119.3 . .
C23 C24 H24 119.3 . .
H25A C25 H25B 109.5 . .
H25A C25 H25C 109.5 . .
H25B C25 H25C 109.5 . .
O1 C25 H25A 109.5 . .
O1 C25 H25B 109.5 . .
O1 C25 H25C 109.5 . .
C14 N1 C5 120.6(4) . .
C14 N1 C19 121.8(4) . .
C19 N1 C5 116.4(4) . .
C22 O1 C25 117.5(5) . .
C2 O2 C1 117.8(4) . .
C16 S1 C15 93.0(2) . .
O3 C0AA O3 89.9(9) . 5_666
C0AA O3 C0AA 90.1(9) . 5_666

loop_
_geom_bond_atom_site_label_1
_geom_bond_atom_site_label_2
_geom_bond_distance
_geom_bond_site_symmetry_2
C1 H1A 0.9600 .
C1 H1B 0.9600 .
C1 H1C 0.9600 .
C1 O2 1.424(7) .
C2 C3 1.371(7) .
C2 C7 1.384(7) .
C2 O2 1.372(6) .
C3 H3 0.9300 .
C3 C4 1.392(6) .
C4 H4 0.9300 .
C4 C5 1.377(7) .
C5 C6 1.391(7) .
C5 N1 1.432(6) .
C6 H6 0.9300 .
C6 C7 1.374(7) .
C7 H7 0.9300 .
C9 H9 0.9300 .
C9 C10 1.388(6) .
C9 C14 1.397(6) .
C10 H10 0.9300 .
C10 C11 1.397(6) .
C11 C12 1.380(6) .
C11 C15 1.478(6) .
C12 H12 0.9300 .
C12 C13 1.390(6) .
C13 H13 0.9300 .
C13 C14 1.399(6) .
C14 N1 1.411(5) .
C15 C18 1.371(6) .
C15 S1 1.744(5) .
C16 C16 1.456(9) 5_575
C16 C17 1.355(7) .
C16 S1 1.740(4) .
C17 H17 0.9300 .
C17 C18 1.417(7) .
C18 H18 0.9300 .
C19 C20 1.395(6) .
C19 C24 1.369(6) .
C19 N1 1.431(6) .
C20 H20 0.9300 .
C20 C21 1.383(7) .
C21 H21 0.9300 .
C21 C22 1.382(7) .
C22 C23 1.379(7) .
C22 O1 1.383(6) .
C23 H23 0.9300 .
C23 C24 1.399(7) .
C24 H24 0.9300 .
C25 H25A 0.9600 .
C25 H25B 0.9600 .
C25 H25C 0.9600 .
C25 O1 1.416(8) .
C0AA O3 1.592(16) .
C0AA O3 1.769(13) 5_666
O3 C0AA 1.769(13) 5_666

loop_
_geom_torsion_atom_site_label_1
_geom_torsion_atom_site_label_2
_geom_torsion_atom_site_label_3
_geom_torsion_atom_site_label_4
_geom_torsion
_geom_torsion_site_symmetry_1
_geom_torsion_site_symmetry_4
C2 C3 C4 C5 1.2(8) . .
C3 C2 C7 C6 -0.1(8) . .
C3 C2 O2 C1 -0.1(8) . .
C3 C4 C5 C6 0.6(8) . .
C3 C4 C5 N1 -175.9(5) . .
C4 C5 C6 C7 -2.1(8) . .
C4 C5 N1 C14 -49.9(7) . .
C4 C5 N1 C19 117.9(5) . .
C5 C6 C7 C2 1.9(9) . .
C6 C5 N1 C14 133.7(5) . .
C6 C5 N1 C19 -58.5(6) . .
C7 C2 C3 C4 -1.4(8) . .
C7 C2 O2 C1 179.7(5) . .
C9 C10 C11 C12 -0.2(7) . .
C9 C10 C11 C15 176.9(5) . .
C9 C14 N1 C5 -33.1(7) . .
C9 C14 N1 C19 159.7(5) . .
C10 C9 C14 C13 0.6(7) . .
C10 C9 C14 N1 -179.2(4) . .
C10 C11 C12 C13 0.1(7) . .
C10 C11 C15 C18 -179.0(5) . .
C10 C11 C15 S1 -3.7(6) . .
C11 C12 C13 C14 0.4(8) . .
C11 C15 C18 C17 177.0(5) . .
C11 C15 S1 C16 -176.4(4) . .
C12 C11 C15 C18 -2.1(8) . .
C12 C11 C15 S1 173.3(4) . .
C12 C13 C14 C9 -0.7(7) . .
C12 C13 C14 N1 179.0(4) . .
C13 C14 N1 C5 147.1(5) . .
C13 C14 N1 C19 -20.0(7) . .
C14 C9 C10 C11 -0.1(8) . .
C15 C11 C12 C13 -177.0(4) . .
C16 C16 C17 C18 -179.4(6) 5_575 .
C16 C16 S1 C15 -179.9(5) 5_575 .
C16 C17 C18 C15 -2.0(7) . .
C17 C16 S1 C15 -0.9(4) . .
C18 C15 S1 C16 -0.2(4) . .
C19 C20 C21 C22 1.3(8) . .
C20 C19 C24 C23 -0.5(7) . .
C20 C19 N1 C5 -37.6(6) . .
C20 C19 N1 C14 130.1(5) . .
C20 C21 C22 C23 -1.6(8) . .
C20 C21 C22 O1 178.2(4) . .
C21 C22 C23 C24 0.8(8) . .
C21 C22 O1 C25 -173.3(5) . .
C22 C23 C24 C19 0.3(8) . .
C23 C22 O1 C25 6.4(8) . .
C24 C19 C20 C21 -0.2(7) . .
C24 C19 N1 C5 141.8(5) . .
C24 C19 N1 C14 -50.6(7) . .
N1 C5 C6 C7 174.4(5) . .
N1 C19 C20 C21 179.2(4) . .
N1 C19 C24 C23 -179.9(4) . .
O1 C22 C23 C24 -179.0(5) . .
O2 C2 C3 C4 178.3(5) . .
O2 C2 C7 C6 -179.8(5) . .
S1 C15 C18 C17 1.2(6) . .
S1 C16 C17 C18 1.8(6) . .
O3 C0AA O3 C0AA 0.001(1) 5_666 5_666
